data_7236958
loop_
_publ_author_name
'Yan, Zhimin'
'Wang, Yanping'
'Ding, Junqiao'
'Wang, Yue'
'Wang, Lixiang'

_publ_section_title
;
 Methoxyl modification in furo[3,2-c]pyridine-based iridium complexes
 towards highly efficient green- and orange-emitting electrophosphorescent
 devices
;
_journal_issue 46
_journal_name_full 'Journal of Materials Chemistry C'
_journal_page_first 12221
_journal_paper_doi 10.1039/C7TC04269H
_journal_volume 5
_journal_year 2017
_chemical_formula_moiety 'C33 H27 Ir N2 O6'
_chemical_formula_sum 'C33 H27 Ir N2 O6'
_chemical_formula_weight 739.79
_chemical_name_systematic (4-MeOpfupy)2Ir(acac)
_space_group_IT_number 15
_space_group_name_Hall '-C 2yc'
_space_group_name_H-M_alt 'C 1 2/c 1'
_symmetry_cell_setting monoclinic
_symmetry_space_group_name_H-M 'C 1 2/c 1'
_atom_sites_solution_hydrogens geom
_atom_sites_solution_primary direct
_atom_sites_solution_secondary difmap
_audit_creation_method SHELXL-97
_audit_update_record
;
2017-05-19 deposited with the CCDC.
2017-11-08 downloaded from the CCDC.
;
_cell_angle_alpha 90.00
_cell_angle_beta 111.5112(8)
_cell_angle_gamma 90.00
_cell_formula_units_Z 4
_cell_length_a 14.3281(9)
_cell_length_b 19.2115(12)
_cell_length_c 10.7242(7)
_cell_measurement_reflns_used 4810
_cell_measurement_temperature 186(2)
_cell_measurement_theta_max 26.30
_cell_measurement_theta_min 2.31
_cell_volume 2746.4(3)
_computing_cell_refinement 'SAINT (Bruker, 2007)'
_computing_data_collection 'SMART (Bruker, 2007)'
_computing_data_reduction SAINT
_computing_molecular_graphics SHELXTL
_computing_publication_material SHELXTL
_computing_structure_refinement SHELXTL
_computing_structure_solution 'SHELXTL (Sheldrick, 2008)'
_diffrn_ambient_temperature 186(2)
_diffrn_measured_fraction_theta_full 0.999
_diffrn_measured_fraction_theta_max 0.999
_diffrn_measurement_device_type 'Bruker APEX CCD'
_diffrn_measurement_method '\f and \w scans'
_diffrn_radiation_monochromator graphite
_diffrn_radiation_source 'fine-focus sealed tube'
_diffrn_radiation_type MoK\a
_diffrn_radiation_wavelength 0.71073
_diffrn_reflns_av_R_equivalents 0.0261
_diffrn_reflns_av_sigmaI/netI 0.0282
_diffrn_reflns_limit_h_max 17
_diffrn_reflns_limit_h_min -17
_diffrn_reflns_limit_k_max 23
_diffrn_reflns_limit_k_min -15
_diffrn_reflns_limit_l_max 12
_diffrn_reflns_limit_l_min -12
_diffrn_reflns_number 8083
_diffrn_reflns_theta_full 25.35
_diffrn_reflns_theta_max 25.35
_diffrn_reflns_theta_min 1.86
_exptl_absorpt_coefficient_mu 4.913
_exptl_absorpt_correction_T_max 0.6393
_exptl_absorpt_correction_T_min 0.3400
_exptl_absorpt_correction_type multi-scan
_exptl_absorpt_process_details '(SADABS; Bruker, 2001)'
_exptl_crystal_colour green
_exptl_crystal_density_diffrn 1.789
_exptl_crystal_density_method 'not measured'
_exptl_crystal_F_000 1456
_exptl_crystal_recrystallization_method 'Re-crystallisation from solvent: dichloromethane and methanol'
_exptl_crystal_size_max 0.28
_exptl_crystal_size_mid 0.18
_exptl_crystal_size_min 0.10
_refine_diff_density_max 0.742
_refine_diff_density_min -0.361
_refine_diff_density_rms 0.089
_refine_ls_extinction_method none
_refine_ls_goodness_of_fit_ref 1.041
_refine_ls_hydrogen_treatment constr
_refine_ls_matrix_type full
_refine_ls_number_parameters 192
_refine_ls_number_reflns 2520
_refine_ls_number_restraints 0
_refine_ls_restrained_S_all 1.041
_refine_ls_R_factor_all 0.0231
_refine_ls_R_factor_gt 0.0208
_refine_ls_shift/su_max 0.000
_refine_ls_shift/su_mean 0.000
_refine_ls_structure_factor_coef Fsqd
_refine_ls_weighting_details 'calc w=1/[\s^2^(Fo^2^)+(0.0290P)^2^+1.7801P] where P=(Fo^2^+2Fc^2^)/3'
_refine_ls_weighting_scheme calc
_refine_ls_wR_factor_gt 0.0495
_refine_ls_wR_factor_ref 0.0506
_reflns_number_gt 2367
_reflns_number_total 2520
_reflns_threshold_expression >2\s(I)
_cod_data_source_file c7tc04269h2.cif
_cod_data_source_block a087
_cod_depositor_comments
;
The following automatic conversions were performed:

data item '_symmetry_cell_setting' value 'Monoclinic' was changed to
'monoclinic' in accordance with the
/home/saulius/struct/COD-crude-data/automatic-downloads/DataCite-retrospective/RSC/depositions/lib/dictionaries/cif_core.dic
dictionary named 'cif_core.dic' version 2.4.2 last updated on
2011-04-26.

Automatic conversion script
Id: cif_fix_values 6909 2019-04-08 15:41:33Z antanas 
;
_cod_original_sg_symbol_H-M 'C 2/c'
_cod_database_code 7236958

loop_
_symmetry_equiv_pos_as_xyz
'x, y, z'
'-x, y, -z+1/2'
'x+1/2, y+1/2, z'
'-x+1/2, y+1/2, -z+1/2'
'-x, -y, -z'
'x, -y, z-1/2'
'-x+1/2, -y+1/2, -z'
'x+1/2, -y+1/2, z-1/2'

loop_
_atom_site_label
_atom_site_type_symbol
_atom_site_fract_x
_atom_site_fract_y
_atom_site_fract_z
_atom_site_U_iso_or_equiv
_atom_site_adp_type
_atom_site_occupancy
_atom_site_symmetry_multiplicity
_atom_site_calc_flag
_atom_site_refinement_flags
Ir1 Ir 0.0000 0.227361(9) 0.2500 0.02079(7) Uani 1 2 d S
O1 O 0.39097(19) 0.20541(17) 0.1478(3) 0.0466(7) Uani 1 1 d .
O2 O -0.22388(19) 0.03518(16) -0.0941(3) 0.0453(7) Uani 1 1 d .
O3 O 0.04631(17) 0.30807(13) 0.3992(2) 0.0289(5) Uani 1 1 d .
N1 N 0.1342(2) 0.22366(14) 0.2235(3) 0.0232(6) Uani 1 1 d .
C1 C -0.0324(2) 0.15559(18) 0.1082(3) 0.0221(7) Uani 1 1 d .
C2 C 0.0425(2) 0.14627(18) 0.0507(3) 0.0246(7) Uani 1 1 d .
C3 C 0.0246(3) 0.10236(19) -0.0582(3) 0.0302(8) Uani 1 1 d .
H3 H 0.0744 0.0977 -0.0966 0.036 Uiso 1 1 calc R
C4 C -0.0642(3) 0.0650(2) -0.1125(3) 0.0330(8) Uani 1 1 d .
H4 H -0.0758 0.0358 -0.1882 0.040 Uiso 1 1 calc R
C5 C -0.1358(3) 0.0713(2) -0.0538(3) 0.0320(8) Uani 1 1 d .
C6 C -0.1195(2) 0.1157(2) 0.0544(3) 0.0291(8) Uani 1 1 d .
H6 H -0.1693 0.1190 0.0931 0.035 Uiso 1 1 calc R
C7 C 0.1359(2) 0.18316(19) 0.1205(3) 0.0256(7) Uani 1 1 d .
C8 C 0.2266(2) 0.1786(2) 0.0970(3) 0.0299(8) Uani 1 1 d .
C9 C 0.2622(3) 0.1451(2) 0.0034(4) 0.0405(9) Uani 1 1 d .
H9 H 0.2249 0.1158 -0.0691 0.049 Uiso 1 1 calc R
C10 C 0.3588(3) 0.1634(3) 0.0390(4) 0.0502(12) Uani 1 1 d .
H10 H 0.4004 0.1485 -0.0074 0.060 Uiso 1 1 calc R
C11 C 0.3101(3) 0.2149(2) 0.1845(4) 0.0360(9) Uani 1 1 d .
C12 C 0.3090(3) 0.2541(2) 0.2912(4) 0.0397(10) Uani 1 1 d .
H12 H 0.3670 0.2771 0.3503 0.048 Uiso 1 1 calc R
C13 C 0.2176(3) 0.2576(2) 0.3063(4) 0.0298(8) Uani 1 1 d .
H13 H 0.2125 0.2849 0.3774 0.036 Uiso 1 1 calc R
C14 C -0.2514(3) -0.0039(2) -0.2153(4) 0.0433(10) Uani 1 1 d .
H14A H -0.2538 0.0271 -0.2891 0.065 Uiso 1 1 calc R
H14B H -0.3175 -0.0250 -0.2347 0.065 Uiso 1 1 calc R
H14C H -0.2017 -0.0406 -0.2055 0.065 Uiso 1 1 calc R
C15 C 0.0417(2) 0.3728(2) 0.3754(4) 0.0312(8) Uani 1 1 d .
C16 C 0.0000 0.4046(3) 0.2500 0.0375(13) Uani 1 2 d S
H16 H 0.0000 0.4540 0.2500 0.045 Uiso 1 2 calc SR
C17 C 0.0858(3) 0.4182(2) 0.4978(4) 0.0409(10) Uani 1 1 d .
H17A H 0.0398 0.4199 0.5465 0.061 Uiso 1 1 d R
H17B H 0.0960 0.4653 0.4703 0.061 Uiso 1 1 d R
H17C H 0.1503 0.3988 0.5562 0.061 Uiso 1 1 d R

loop_
_atom_site_aniso_label
_atom_site_aniso_U_11
_atom_site_aniso_U_22
_atom_site_aniso_U_33
_atom_site_aniso_U_23
_atom_site_aniso_U_13
_atom_site_aniso_U_12
Ir1 0.02192(10) 0.02458(12) 0.01537(10) 0.000 0.00624(7) 0.000
O1 0.0255(13) 0.073(2) 0.0452(17) 0.0129(16) 0.0173(12) 0.0056(13)
O2 0.0411(15) 0.0549(19) 0.0393(15) -0.0232(14) 0.0139(12) -0.0195(14)
O3 0.0350(13) 0.0311(15) 0.0187(11) -0.0062(11) 0.0077(10) -0.0029(11)
N1 0.0239(14) 0.0281(16) 0.0173(14) 0.0026(12) 0.0073(11) -0.0012(11)
C1 0.0239(16) 0.0251(18) 0.0153(15) 0.0019(13) 0.0047(12) 0.0033(13)
C2 0.0270(17) 0.0248(18) 0.0221(17) 0.0011(14) 0.0093(14) 0.0012(14)
C3 0.0334(18) 0.035(2) 0.0268(18) -0.0011(16) 0.0160(15) 0.0025(16)
C4 0.044(2) 0.034(2) 0.0230(18) -0.0081(16) 0.0142(16) -0.0018(17)
C5 0.0346(19) 0.035(2) 0.0251(18) -0.0035(16) 0.0087(15) -0.0059(16)
C6 0.0278(17) 0.036(2) 0.0243(18) -0.0028(16) 0.0108(14) -0.0030(15)
C7 0.0294(17) 0.0286(19) 0.0220(16) 0.0073(15) 0.0131(13) 0.0038(15)
C8 0.0274(17) 0.035(2) 0.0294(18) 0.0087(16) 0.0130(14) 0.0046(16)
C9 0.042(2) 0.044(2) 0.045(2) 0.001(2) 0.0274(19) 0.0035(19)
C10 0.046(2) 0.061(3) 0.055(3) 0.010(2) 0.032(2) 0.016(2)
C11 0.0219(17) 0.051(3) 0.036(2) 0.0154(18) 0.0111(16) 0.0050(16)
C12 0.0244(19) 0.059(3) 0.031(2) 0.0049(19) 0.0039(16) -0.0068(18)
C13 0.0269(18) 0.038(2) 0.0203(18) 0.0033(15) 0.0038(14) -0.0039(15)
C14 0.050(2) 0.042(2) 0.033(2) -0.0077(19) 0.0083(18) -0.0159(19)
C15 0.0221(17) 0.034(2) 0.040(2) -0.0111(17) 0.0139(15) -0.0026(15)
C16 0.038(3) 0.030(3) 0.042(3) 0.000 0.010(2) 0.000
C17 0.038(2) 0.042(2) 0.043(2) -0.0167(19) 0.0144(18) -0.0065(18)

loop_
_atom_type_symbol
_atom_type_description
_atom_type_scat_dispersion_real
_atom_type_scat_dispersion_imag
_atom_type_scat_source
C C 0.0033 0.0016 'International Tables Vol C Tables 4.2.6.8 and 6.1.1.4'
H H 0.0000 0.0000 'International Tables Vol C Tables 4.2.6.8 and 6.1.1.4'
N N 0.0061 0.0033 'International Tables Vol C Tables 4.2.6.8 and 6.1.1.4'
O O 0.0106 0.0060 'International Tables Vol C Tables 4.2.6.8 and 6.1.1.4'
Ir Ir -1.4442 7.9887 'International Tables Vol C Tables 4.2.6.8 and 6.1.1.4'

loop_
_geom_angle_atom_site_label_1
_geom_angle_atom_site_label_2
_geom_angle_atom_site_label_3
_geom_angle
_geom_angle_site_symmetry_1
_geom_angle_site_symmetry_3
C1 Ir1 C1 91.59(18) 2 .
C1 Ir1 N1 96.60(12) 2 .
C1 Ir1 N1 80.59(12) . .
C1 Ir1 N1 80.59(12) 2 2
C1 Ir1 N1 96.60(12) . 2
N1 Ir1 N1 176.01(15) . 2
C1 Ir1 O3 90.54(12) 2 .
C1 Ir1 O3 174.87(10) . .
N1 Ir1 O3 94.52(10) . .
N1 Ir1 O3 88.35(10) 2 .
C1 Ir1 O3 174.87(10) 2 2
C1 Ir1 O3 90.54(12) . 2
N1 Ir1 O3 88.35(10) . 2
N1 Ir1 O3 94.52(10) 2 2
O3 Ir1 O3 87.73(13) . 2
C10 O1 C11 105.8(3) . .
C5 O2 C14 118.1(3) . .
C15 O3 Ir1 125.4(2) . .
C7 N1 C13 122.0(3) . .
C7 N1 Ir1 115.5(2) . .
C13 N1 Ir1 122.5(2) . .
C6 C1 C2 116.8(3) . .
C6 C1 Ir1 128.5(2) . .
C2 C1 Ir1 114.7(2) . .
C3 C2 C1 120.2(3) . .
C3 C2 C7 125.5(3) . .
C1 C2 C7 114.2(3) . .
C2 C3 C4 121.7(3) . .
C2 C3 H3 119.2 . .
C4 C3 H3 119.2 . .
C3 C4 C5 118.6(3) . .
C3 C4 H4 120.7 . .
C5 C4 H4 120.7 . .
O2 C5 C6 115.4(3) . .
O2 C5 C4 124.2(3) . .
C6 C5 C4 120.3(3) . .
C5 C6 C1 122.2(3) . .
C5 C6 H6 118.9 . .
C1 C6 H6 118.9 . .
N1 C7 C8 118.1(3) . .
N1 C7 C2 114.2(3) . .
C8 C7 C2 127.6(3) . .
C11 C8 C7 117.6(3) . .
C11 C8 C9 104.8(3) . .
C7 C8 C9 137.6(3) . .
C10 C9 C8 106.1(4) . .
C10 C9 H9 126.9 . .
C8 C9 H9 126.9 . .
C9 C10 O1 113.1(3) . .
C9 C10 H10 123.5 . .
O1 C10 H10 123.5 . .
O1 C11 C12 125.7(4) . .
O1 C11 C8 110.2(3) . .
C12 C11 C8 124.1(3) . .
C11 C12 C13 115.3(4) . .
C11 C12 H12 122.4 . .
C13 C12 H12 122.4 . .
N1 C13 C12 122.9(4) . .
N1 C13 H13 118.6 . .
C12 C13 H13 118.6 . .
O2 C14 H14A 109.5 . .
O2 C14 H14B 109.5 . .
H14A C14 H14B 109.5 . .
O2 C14 H14C 109.5 . .
H14A C14 H14C 109.5 . .
H14B C14 H14C 109.5 . .
O3 C15 C16 126.5(4) . .
O3 C15 C17 114.7(3) . .
C16 C15 C17 118.8(4) . .
C15 C16 C15 128.2(5) . 2
C15 C16 H16 115.9 . .
C15 C16 H16 115.9 2 .
C15 C17 H17A 109.5 . .
C15 C17 H17B 109.5 . .
H17A C17 H17B 109.5 . .
C15 C17 H17C 109.5 . .
H17A C17 H17C 109.5 . .
H17B C17 H17C 109.5 . .

loop_
_geom_bond_atom_site_label_1
_geom_bond_atom_site_label_2
_geom_bond_distance
_geom_bond_site_symmetry_2
Ir1 C1 1.978(3) 2
Ir1 C1 1.978(3) .
Ir1 N1 2.046(3) .
Ir1 N1 2.046(3) 2
Ir1 O3 2.151(2) .
Ir1 O3 2.151(2) 2
O1 C10 1.353(5) .
O1 C11 1.365(4) .
O2 C5 1.364(4) .
O2 C14 1.426(4) .
O3 C15 1.267(5) .
N1 C7 1.359(4) .
N1 C13 1.365(4) .
C1 C6 1.397(5) .
C1 C2 1.431(4) .
C2 C3 1.386(5) .
C2 C7 1.456(5) .
C3 C4 1.389(5) .
C3 H3 0.9500 .
C4 C5 1.392(5) .
C4 H4 0.9500 .
C5 C6 1.389(5) .
C6 H6 0.9500 .
C7 C8 1.415(4) .
C8 C11 1.406(5) .
C8 C9 1.435(5) .
C9 C10 1.340(5) .
C9 H9 0.9500 .
C10 H10 0.9500 .
C11 C12 1.374(6) .
C12 C13 1.378(5) .
C12 H12 0.9500 .
C13 H13 0.9500 .
C14 H14A 0.9800 .
C14 H14B 0.9800 .
C14 H14C 0.9800 .
C15 C16 1.396(5) .
C15 C17 1.507(5) .
C16 C15 1.396(5) 2
C16 H16 0.9500 .
C17 H17A 0.9800 .
C17 H17B 0.9800 .
C17 H17C 0.9800 .

loop_
_geom_torsion_atom_site_label_1
_geom_torsion_atom_site_label_2
_geom_torsion_atom_site_label_3
_geom_torsion_atom_site_label_4
_geom_torsion
_geom_torsion_site_symmetry_1
_geom_torsion_site_symmetry_4
N1 Ir1 O3 C15 86.0(3) . .
N1 Ir1 O3 C15 -96.8(3) 2 .
O3 Ir1 O3 C15 -2.2(2) 2 .
C1 Ir1 N1 C7 96.9(2) 2 .
C1 Ir1 N1 C7 6.4(2) . .
O3 Ir1 N1 C7 -172.0(2) . .
O3 Ir1 N1 C7 -84.5(2) 2 .
C1 Ir1 N1 C13 -81.0(3) 2 .
C1 Ir1 N1 C13 -171.5(3) . .
O3 Ir1 N1 C13 10.0(3) . .
O3 Ir1 N1 C13 97.6(3) 2 .
C1 Ir1 C1 C6 78.2(3) 2 .
N1 Ir1 C1 C6 174.6(3) . .
N1 Ir1 C1 C6 -2.5(3) 2 .
C1 Ir1 C1 C2 -104.7(3) 2 .
N1 Ir1 C1 C2 -8.3(2) . .
N1 Ir1 C1 C2 174.6(2) 2 .
C6 C1 C2 C3 3.6(5) . .
Ir1 C1 C2 C3 -173.9(3) . .
C6 C1 C2 C7 -173.4(3) . .
Ir1 C1 C2 C7 9.2(4) . .
C1 C2 C3 C4 -1.6(5) . .
C7 C2 C3 C4 175.0(3) . .
C2 C3 C4 C5 -1.2(6) . .
C14 O2 C5 C6 171.6(3) . .
C14 O2 C5 C4 -9.5(6) . .
C3 C4 C5 O2 -177.0(3) . .
C3 C4 C5 C6 1.8(6) . .
O2 C5 C6 C1 179.2(3) . .
C4 C5 C6 C1 0.3(6) . .
C2 C1 C6 C5 -2.9(5) . .
Ir1 C1 C6 C5 174.1(3) . .
C13 N1 C7 C8 -2.2(5) . .
Ir1 N1 C7 C8 179.9(2) . .
C13 N1 C7 C2 174.8(3) . .
Ir1 N1 C7 C2 -3.1(4) . .
C3 C2 C7 N1 179.4(3) . .
C1 C2 C7 N1 -3.8(4) . .
C3 C2 C7 C8 -4.0(6) . .
C1 C2 C7 C8 172.8(3) . .
N1 C7 C8 C11 1.7(5) . .
C2 C7 C8 C11 -174.9(3) . .
N1 C7 C8 C9 -178.7(4) . .
C2 C7 C8 C9 4.8(7) . .
C11 C8 C9 C10 -0.6(4) . .
C7 C8 C9 C10 179.7(4) . .
C8 C9 C10 O1 0.5(5) . .
C11 O1 C10 C9 -0.2(5) . .
C10 O1 C11 C12 179.7(4) . .
C10 O1 C11 C8 -0.3(4) . .
C7 C8 C11 O1 -179.7(3) . .
C9 C8 C11 O1 0.6(4) . .
C7 C8 C11 C12 0.3(6) . .
C9 C8 C11 C12 -179.4(4) . .
O1 C11 C12 C13 178.2(4) . .
C8 C11 C12 C13 -1.8(6) . .
C7 N1 C13 C12 0.6(5) . .
Ir1 N1 C13 C12 178.4(3) . .
C11 C12 C13 N1 1.4(6) . .
Ir1 O3 C15 C16 4.6(4) . .
Ir1 O3 C15 C17 -175.9(2) . .
O3 C15 C16 C15 -2.6(2) . 2
C17 C15 C16 C15 177.9(3) . 2
